data_1515866
loop_
_publ_author_name
'Beer, Stephan'
'Berryman, Orion B.'
'Ajami, Dariush'
'Rebek Jr., Julius'

_publ_section_title
;
 Encapsulation of the uranyl dication
;
_journal_issue 1
_journal_name_full 'Chemical Science'
_journal_page_first 43
_journal_paper_doi 10.1039/c0sc00116c
_journal_volume 1
_journal_year 2010
_chemical_formula_sum 'C73 H86 N2 O18 U'
_chemical_formula_weight 1517.47
_chemical_name_systematic
;
?
;
_space_group_IT_number 9
_symmetry_cell_setting monoclinic
_symmetry_space_group_name_Hall 'C -2yc'
_symmetry_space_group_name_H-M 'C 1 c 1'
_atom_sites_solution_hydrogens geom
_atom_sites_solution_primary direct
_atom_sites_solution_secondary difmap
_audit_creation_method SHELXL-97
_cell_angle_alpha 90.00
_cell_angle_beta 97.62(3)
_cell_angle_gamma 90.00
_cell_formula_units_Z 4
_cell_length_a 18.534(4)
_cell_length_b 19.636(4)
_cell_length_c 19.425(4)
_cell_measurement_reflns_used 8830
_cell_measurement_temperature 296(2)
_cell_measurement_theta_max 25.1
_cell_measurement_theta_min 2.5
_cell_volume 7007(3)
_computing_cell_refinement 'Bruker SMART'
_computing_data_collection 'Bruker SMART'
_computing_data_reduction 'Bruker SAINT+'
_computing_molecular_graphics 'Bruker SHELXTL'
_computing_publication_material 'Bruker SHELXTL'
_computing_structure_refinement 'SHELXL-97 (Sheldrick, 1997)'
_computing_structure_solution 'SHELXS-97 (Sheldrick, 1997)'
_diffrn_ambient_temperature 296(2)
_diffrn_measured_fraction_theta_full 0.999
_diffrn_measured_fraction_theta_max 0.999
_diffrn_measurement_device_type 'CCD area detector'
_diffrn_measurement_method 'phi and omega scans'
_diffrn_radiation_monochromator graphite
_diffrn_radiation_source 'fine-focus sealed tube'
_diffrn_radiation_type MoK\a
_diffrn_radiation_wavelength 0.71073
_diffrn_reflns_av_R_equivalents 0.0525
_diffrn_reflns_av_sigmaI/netI 0.0831
_diffrn_reflns_limit_h_max 22
_diffrn_reflns_limit_h_min -22
_diffrn_reflns_limit_k_max 21
_diffrn_reflns_limit_k_min -23
_diffrn_reflns_limit_l_max 23
_diffrn_reflns_limit_l_min -23
_diffrn_reflns_number 25087
_diffrn_reflns_theta_full 25.00
_diffrn_reflns_theta_max 25.00
_diffrn_reflns_theta_min 1.52
_diffrn_standards_decay_% 1
_exptl_absorpt_coefficient_mu 2.387
_exptl_absorpt_correction_T_max 0.7160
_exptl_absorpt_correction_T_min 0.5650
_exptl_absorpt_correction_type multi-scan
_exptl_absorpt_process_details 'SADABS (Sheldrick, 1999)'
_exptl_crystal_colour Colorless
_exptl_crystal_density_diffrn 1.438
_exptl_crystal_density_method 'not measured'
_exptl_crystal_description Parallalepiped
_exptl_crystal_F_000 3096
_exptl_crystal_size_max 0.27
_exptl_crystal_size_mid 0.19
_exptl_crystal_size_min 0.15
_refine_diff_density_max 1.600
_refine_diff_density_min -0.663
_refine_diff_density_rms 0.129
_refine_ls_abs_structure_details 'Flack H D (1983), Acta Cryst. A39, 876-881'
_refine_ls_abs_structure_Flack 0.498(9)
_refine_ls_extinction_method none
_refine_ls_goodness_of_fit_ref 1.013
_refine_ls_hydrogen_treatment constr
_refine_ls_matrix_type full
_refine_ls_number_parameters 864
_refine_ls_number_reflns 12156
_refine_ls_number_restraints 445
_refine_ls_restrained_S_all 1.011
_refine_ls_R_factor_all 0.0838
_refine_ls_R_factor_gt 0.0549
_refine_ls_shift/su_max 0.128
_refine_ls_shift/su_mean 0.045
_refine_ls_structure_factor_coef Fsqd
_refine_ls_weighting_details 'calc w=1/[\s^2^(Fo^2^)+(0.0800P)^2^+0.0000P] where P=(Fo^2^+2Fc^2^)/3'
_refine_ls_weighting_scheme calc
_refine_ls_wR_factor_gt 0.1264
_refine_ls_wR_factor_ref 0.1428
_reflns_number_gt 9066
_reflns_number_total 12156
_reflns_threshold_expression >2sigma(I)
_cod_data_source_file c0sc00116c.txt
_cod_data_source_block sbee
_cod_depositor_comments
;
The following automatic conversions were performed:

'_symmetry_cell_setting' value 'Monoclinic' changed to 'monoclinic'
according to
/usr/data/users/saulius/automatic-downloads/retrospective/RSC/lib/dictionaries/cif_core.dic
dictionary named 'cif_core.dic' version 2.4.2 from
2011-04-26.

'_exptl_absorpt_correction_type' value 'Multi-scan'
changed to 'multi-scan' according to
/usr/data/users/saulius/automatic-downloads/retrospective/RSC/lib/dictionaries/cif_core.dic
dictionary named 'cif_core.dic' version 2.4.2 from 2011-04-26.

Automatic conversion script
Id: cif_fix_values 2281 2013-09-26 08:29:07Z andrius 
;
_cod_original_cell_volume 7007(2)
_cod_original_sg_symbol_H-M Cc
_cod_database_code 1515866

loop_
_symmetry_equiv_pos_as_xyz
'x, y, z'
'x, -y, z+1/2'
'x+1/2, y+1/2, z'
'x+1/2, -y+1/2, z+1/2'

loop_
_atom_site_label
_atom_site_type_symbol
_atom_site_fract_x
_atom_site_fract_y
_atom_site_fract_z
_atom_site_U_iso_or_equiv
_atom_site_adp_type
_atom_site_occupancy
_atom_site_symmetry_multiplicity
_atom_site_calc_flag
_atom_site_refinement_flags
U1 U 0.60834(6) 0.701034(12) 0.54475(6) 0.04129(7) Uani 1 1 d .
O1 O 0.6371(3) 0.7026(3) 0.4717(5) 0.063(2) Uani 1 1 d .
O2 O 0.5794(4) 0.6996(4) 0.6302(3) 0.049(2) Uani 1 1 d .
O3 O 0.5389(3) 0.5955(4) 0.5035(4) 0.058(2) Uani 1 1 d .
O4 O 0.4740(4) 0.6916(3) 0.4994(4) 0.047(2) Uani 1 1 d .
O5 O 0.6666(5) 0.8162(3) 0.5686(5) 0.063(3) Uani 1 1 d .
O6 O 0.5526(3) 0.8102(3) 0.5214(4) 0.041(2) Uani 1 1 d .
O7 O 0.6749(4) 0.5987(4) 0.5765(4) 0.048(2) Uani 1 1 d .
O8 O 0.7425(4) 0.6839(4) 0.5932(4) 0.056(3) Uani 1 1 d .
O9 O 0.6045(8) 0.6183(7) 0.2123(8) 0.162(6) Uani 1 1 d .
H9 H 0.5762 0.6224 0.1763 0.194 Uiso 1 1 calc R
O10 O 0.3821(6) 0.6742(7) 0.7844(6) 0.134(4) Uani 1 1 d .
H10 H 0.4180 0.6990 0.7894 0.160 Uiso 1 1 calc R
O11 O 0.6054(5) 0.8251(5) 0.8719(4) 0.074(3) Uani 1 1 d .
H11 H 0.5798 0.7909 0.8677 0.089 Uiso 1 1 calc R
O12 O 0.6052(7) 0.8427(6) 0.2241(6) 0.102(4) Uani 1 1 d .
H12 H 0.6270 0.8062 0.2266 0.123 Uiso 1 1 calc R
O13 O 0.8774(5) 0.6543(6) 0.3162(5) 0.118(4) Uani 1 1 d .
H13 H 0.8717 0.6237 0.2872 0.141 Uiso 1 1 calc R
O14 O 0.5965(8) 0.6098(6) 0.8798(6) 0.127(4) Uani 1 1 d .
H14 H 0.6046 0.5932 0.9188 0.153 Uiso 1 1 calc R
N1 N 0.3594(4) 0.8027(4) 0.4878(5) 0.059(3) Uani 1 1 d .
N2 N 0.8489(8) 0.8038(6) 0.6047(7) 0.094(5) Uani 1 1 d .
H2 H 0.8120 0.7743 0.6090 0.113 Uiso 1 1 calc R
C1 C 0.4779(6) 0.6283(6) 0.4935(6) 0.057(3) Uani 1 1 d U
C2 C 0.4160(6) 0.5790(6) 0.4656(6) 0.056(2) Uani 1 1 d U
C3 C 0.4115(6) 0.5541(6) 0.4027(6) 0.064(2) Uani 1 1 d U
C4 C 0.3471(6) 0.5164(6) 0.3797(7) 0.075(3) Uani 1 1 d U
H4 H 0.3389 0.5033 0.3333 0.090 Uiso 1 1 calc R
C5 C 0.2962(6) 0.4982(6) 0.4222(6) 0.070(3) Uani 1 1 d U
H5 H 0.2571 0.4702 0.4060 0.084 Uiso 1 1 calc R
C6 C 0.3046(5) 0.5219(6) 0.4871(6) 0.062(2) Uani 1 1 d U
H6 H 0.2714 0.5094 0.5169 0.074 Uiso 1 1 calc R
C7 C 0.3597(6) 0.5631(6) 0.5100(6) 0.061(2) Uani 1 1 d U
C8 C 0.4648(8) 0.5723(7) 0.3540(7) 0.074(2) Uani 1 1 d U
C9 C 0.4951(7) 0.6397(6) 0.3489(6) 0.069(3) Uani 1 1 d U
H9A H 0.4819 0.6758 0.3755 0.082 Uiso 1 1 calc R
C10 C 0.5449(8) 0.6474(7) 0.3022(6) 0.076(3) Uani 1 1 d U
H10A H 0.5638 0.6909 0.2980 0.092 Uiso 1 1 calc R
C11 C 0.5686(8) 0.5986(7) 0.2625(7) 0.085(3) Uani 1 1 d U
C12 C 0.5459(8) 0.5348(7) 0.2657(6) 0.089(3) Uani 1 1 d U
H12A H 0.5647 0.5009 0.2399 0.107 Uiso 1 1 calc R
C13 C 0.4929(8) 0.5193(7) 0.3087(7) 0.086(3) Uani 1 1 d U
H13A H 0.4747 0.4752 0.3090 0.103 Uiso 1 1 calc R
C14 C 0.3669(6) 0.5949(6) 0.5808(7) 0.064(2) Uani 1 1 d U
C15 C 0.3019(6) 0.6149(6) 0.6101(7) 0.077(3) Uani 1 1 d U
H15 H 0.2562 0.6119 0.5838 0.093 Uiso 1 1 calc R
C16 C 0.3087(7) 0.6367(7) 0.6727(8) 0.088(3) Uani 1 1 d U
H16 H 0.2658 0.6472 0.6902 0.106 Uiso 1 1 calc R
C17 C 0.3733(7) 0.6466(7) 0.7178(7) 0.083(3) Uani 1 1 d U
C18 C 0.4371(7) 0.6247(6) 0.6945(6) 0.078(3) Uani 1 1 d U
H18 H 0.4820 0.6290 0.7218 0.094 Uiso 1 1 calc R
C19 C 0.4303(7) 0.5944(6) 0.6243(6) 0.066(3) Uani 1 1 d U
H19 H 0.4710 0.5742 0.6095 0.079 Uiso 1 1 calc R
C20 C 0.6112(10) 0.8456(3) 0.5480(10) 0.0448(17) Uani 1 1 d U
C21 C 0.6131(7) 0.9223(3) 0.5529(7) 0.0481(17) Uani 1 1 d U
C22 C 0.6096(5) 0.9576(6) 0.6122(6) 0.055(2) Uani 1 1 d U
C23 C 0.6129(6) 1.0269(6) 0.6120(7) 0.063(2) Uani 1 1 d U
H23 H 0.6191 1.0495 0.6544 0.076 Uiso 1 1 calc R
C24 C 0.6081(8) 1.0618(4) 0.5575(7) 0.068(2) Uani 1 1 d U
H24 H 0.6061 1.1090 0.5608 0.081 Uiso 1 1 calc R
C25 C 0.6055(7) 1.0310(7) 0.4901(8) 0.071(3) Uani 1 1 d U
H25 H 0.6065 1.0578 0.4508 0.086 Uiso 1 1 calc R
C26 C 0.6014(7) 0.9578(6) 0.4845(6) 0.061(2) Uani 1 1 d DU
C27 C 0.6125(6) 0.9237(6) 0.6758(7) 0.061(2) Uani 1 1 d U
C28 C 0.5649(6) 0.8669(6) 0.6856(7) 0.064(3) Uani 1 1 d U
H28 H 0.5314 0.8529 0.6484 0.077 Uiso 1 1 calc R
C29 C 0.5671(7) 0.8353(7) 0.7440(7) 0.073(3) Uani 1 1 d U
H29 H 0.5388 0.7963 0.7455 0.087 Uiso 1 1 calc R
C30 C 0.6085(7) 0.8556(6) 0.8033(7) 0.072(3) Uani 1 1 d U
C31 C 0.6557(7) 0.9091(7) 0.8025(7) 0.078(3) Uani 1 1 d U
H31 H 0.6847 0.9239 0.8425 0.093 Uiso 1 1 calc R
C32 C 0.6580(7) 0.9438(7) 0.7305(7) 0.074(3) Uani 1 1 d U
H32 H 0.6913 0.9784 0.7260 0.089 Uiso 1 1 calc R
C33 C 0.6030(7) 0.9202(7) 0.4143(6) 0.064(2) Uani 1 1 d DU
C34 C 0.5601(7) 0.9420(7) 0.3486(7) 0.074(3) Uani 1 1 d U
H34 H 0.5297 0.9796 0.3498 0.088 Uiso 1 1 calc R
C35 C 0.5617(8) 0.9149(8) 0.2944(8) 0.075(3) Uani 1 1 d U
H35 H 0.5289 0.9293 0.2568 0.090 Uiso 1 1 calc R
C36 C 0.6058(8) 0.8670(7) 0.2842(7) 0.071(3) Uani 1 1 d U
C37 C 0.6565(8) 0.8392(8) 0.3406(7) 0.069(3) Uani 1 1 d U
H37 H 0.6906 0.8056 0.3349 0.083 Uiso 1 1 calc R
C38 C 0.6475(7) 0.8700(7) 0.4068(7) 0.066(3) Uani 1 1 d U
H38 H 0.6751 0.8529 0.4465 0.079 Uiso 1 1 calc R
C39 C 0.7340(6) 0.6218(5) 0.5995(6) 0.045(3) Uani 1 1 d U
C40 C 0.8005(6) 0.5822(6) 0.6295(7) 0.054(2) Uani 1 1 d U
C41 C 0.8486(6) 0.5644(6) 0.5883(7) 0.062(2) Uani 1 1 d U
C42 C 0.9062(7) 0.5181(7) 0.6218(7) 0.074(3) Uani 1 1 d U
H42 H 0.9437 0.5056 0.5970 0.089 Uiso 1 1 calc R
C43 C 0.9066(7) 0.4928(6) 0.6886(7) 0.072(3) Uani 1 1 d U
H43 H 0.9429 0.4624 0.7064 0.086 Uiso 1 1 calc R
C44 C 0.8588(7) 0.5100(6) 0.7256(7) 0.067(3) Uani 1 1 d U
H44 H 0.8596 0.4913 0.7697 0.081 Uiso 1 1 calc R
C45 C 0.8040(6) 0.5574(6) 0.7007(6) 0.054(2) Uani 1 1 d U
C46 C 0.8537(7) 0.5841(6) 0.5152(8) 0.067(2) Uani 1 1 d U
C47 C 0.9200(7) 0.5976(6) 0.4967(8) 0.082(3) Uani 1 1 d U
H47 H 0.9609 0.5917 0.5295 0.099 Uiso 1 1 calc R
C48 C 0.9297(7) 0.6203(6) 0.4295(8) 0.085(3) Uani 1 1 d U
H48 H 0.9760 0.6298 0.4186 0.102 Uiso 1 1 calc R
C49 C 0.8701(7) 0.6282(6) 0.3809(8) 0.080(3) Uani 1 1 d U
C50 C 0.8009(6) 0.6126(6) 0.3995(7) 0.073(3) Uani 1 1 d U
H50 H 0.7604 0.6154 0.3657 0.088 Uiso 1 1 calc R
C51 C 0.7917(8) 0.5948(7) 0.4614(8) 0.069(3) Uani 1 1 d U
H51 H 0.7447 0.5886 0.4722 0.083 Uiso 1 1 calc R
C52 C 0.7502(7) 0.5724(6) 0.7460(6) 0.060(2) Uani 1 1 d U
C53 C 0.7209(7) 0.6344(6) 0.7519(6) 0.063(3) Uani 1 1 d U
H53 H 0.7331 0.6681 0.7218 0.075 Uiso 1 1 calc R
C54 C 0.6754(8) 0.6522(7) 0.7975(7) 0.074(3) Uani 1 1 d U
H54 H 0.6551 0.6954 0.7985 0.089 Uiso 1 1 calc R
C55 C 0.6612(9) 0.6007(8) 0.8431(7) 0.085(3) Uani 1 1 d U
C56 C 0.6930(8) 0.5366(7) 0.8397(7) 0.085(3) Uani 1 1 d U
H56 H 0.6840 0.5023 0.8704 0.102 Uiso 1 1 calc R
C57 C 0.7371(7) 0.5252(7) 0.7906(7) 0.076(3) Uani 1 1 d U
H57 H 0.7589 0.4827 0.7885 0.091 Uiso 1 1 calc R
C58 C 0.3655(6) 0.8394(8) 0.5615(8) 0.093(4) Uani 1 1 d DU
H58 H 0.4020 0.8754 0.5605 0.111 Uiso 1 1 calc R
C59 C 0.3979(8) 0.7882(7) 0.6219(8) 0.091(5) Uani 1 1 d U
H59A H 0.4169 0.8137 0.6624 0.110 Uiso 1 1 calc R
H59B H 0.4363 0.7617 0.6064 0.110 Uiso 1 1 calc R
H59C H 0.3601 0.7584 0.6330 0.110 Uiso 1 1 calc R
C60 C 0.2915(8) 0.8762(8) 0.5594(9) 0.148(6) Uani 1 1 d DU
H60A H 0.2574 0.8573 0.5229 0.178 Uiso 1 1 calc R
H60B H 0.2978 0.9239 0.5510 0.178 Uiso 1 1 calc R
H60C H 0.2734 0.8703 0.6031 0.178 Uiso 1 1 calc R
C61 C 0.3830(10) 0.8494(7) 0.4293(9) 0.135(5) Uani 1 1 d DU
H61 H 0.3363 0.8495 0.3989 0.163 Uiso 1 1 calc R
C62 C 0.4309(10) 0.8248(9) 0.3743(10) 0.140(7) Uani 1 1 d DU
H62A H 0.4230 0.8538 0.3343 0.167 Uiso 1 1 calc R
H62B H 0.4180 0.7789 0.3610 0.167 Uiso 1 1 calc R
H62C H 0.4813 0.8266 0.3938 0.167 Uiso 1 1 calc R
C64 C 0.2931(11) 0.7562(8) 0.4923(10) 0.159(6) Uani 1 1 d U
H64A H 0.3038 0.7263 0.5320 0.190 Uiso 1 1 calc R
H64B H 0.2518 0.7842 0.4998 0.190 Uiso 1 1 calc R
C63 C 0.3927(10) 0.9254(7) 0.4342(9) 0.123(6) Uani 1 1 d DU
H63A H 0.4417 0.9357 0.4538 0.147 Uiso 1 1 calc R
H63B H 0.3595 0.9439 0.4634 0.147 Uiso 1 1 calc R
H63C H 0.3829 0.9450 0.3887 0.147 Uiso 1 1 calc R
C65 C 0.2738(12) 0.7154(8) 0.4306(11) 0.169(7) Uani 1 1 d U
H65A H 0.2996 0.7317 0.3941 0.203 Uiso 1 1 calc R
H65B H 0.2224 0.7186 0.4161 0.203 Uiso 1 1 calc R
H65C H 0.2867 0.6688 0.4406 0.203 Uiso 1 1 calc R
C66 C 0.8599(7) 0.8487(6) 0.6680(6) 0.078(3) Uani 1 1 d U
H66 H 0.9104 0.8426 0.6896 0.094 Uiso 1 1 calc R
C67 C 0.8113(8) 0.8168(7) 0.7161(8) 0.086(4) Uani 1 1 d U
H67A H 0.8101 0.8456 0.7559 0.103 Uiso 1 1 calc R
H67B H 0.8302 0.7729 0.7309 0.103 Uiso 1 1 calc R
H67C H 0.7630 0.8118 0.6920 0.103 Uiso 1 1 calc R
C68 C 0.8505(10) 0.9209(7) 0.6503(9) 0.119(5) Uani 1 1 d U
H68A H 0.8010 0.9291 0.6305 0.143 Uiso 1 1 calc R
H68B H 0.8825 0.9331 0.6173 0.143 Uiso 1 1 calc R
H68C H 0.8619 0.9479 0.6915 0.143 Uiso 1 1 calc R
C69 C 0.9260(9) 0.7631(10) 0.6201(9) 0.135(5) Uani 1 1 d DU
H69 H 0.9160 0.7298 0.5825 0.162 Uiso 1 1 calc R
C70 C 0.9239(10) 0.7122(8) 0.6810(9) 0.130(6) Uani 1 1 d DU
H70A H 0.9433 0.6691 0.6690 0.156 Uiso 1 1 calc R
H70B H 0.8745 0.7062 0.6897 0.156 Uiso 1 1 calc R
H70C H 0.9525 0.7297 0.7220 0.156 Uiso 1 1 calc R
C71 C 0.9917(7) 0.7952(9) 0.5948(9) 0.132(5) Uani 1 1 d U
H71A H 1.0076 0.8333 0.6238 0.159 Uiso 1 1 calc R
H71B H 0.9790 0.8104 0.5478 0.159 Uiso 1 1 calc R
H71C H 1.0301 0.7622 0.5968 0.159 Uiso 1 1 calc R
C72 C 0.8359(6) 0.8357(6) 0.5373(6) 0.060(3) Uani 1 1 d U
H72A H 0.7897 0.8594 0.5338 0.072 Uiso 1 1 calc R
H72B H 0.8735 0.8697 0.5347 0.072 Uiso 1 1 calc R
C73 C 0.8346(7) 0.7925(7) 0.4800(7) 0.066(4) Uani 1 1 d U
H73A H 0.8749 0.7615 0.4874 0.080 Uiso 1 1 calc R
H73B H 0.8381 0.8190 0.4391 0.080 Uiso 1 1 calc R
H73C H 0.7899 0.7672 0.4740 0.080 Uiso 1 1 calc R
O1W O 0.5077(6) 0.7261(4) 0.8660(6) 0.176(4) Uani 1 1 d .
O3W O 0.7285(7) 0.7038(8) 0.2118(8) 0.211(6) Uani 1 1 d .
O2W O 0.5901(7) 0.5356(6) 0.9860(7) 0.141(5) Uani 1 1 d .
O4W O 0.6623(7) 0.5463(6) 0.1075(6) 0.141(5) Uani 1 1 d .

loop_
_atom_site_aniso_label
_atom_site_aniso_U_11
_atom_site_aniso_U_22
_atom_site_aniso_U_33
_atom_site_aniso_U_23
_atom_site_aniso_U_13
_atom_site_aniso_U_12
U1 0.03296(10) 0.03505(11) 0.05384(14) -0.0046(4) -0.00176(9) -0.0029(4)
O1 0.036(3) 0.038(4) 0.126(6) -0.015(4) 0.044(3) -0.012(3)
O2 0.058(4) 0.067(5) 0.017(3) 0.004(3) -0.011(3) -0.009(4)
O3 0.028(3) 0.065(5) 0.081(5) -0.016(4) 0.007(3) -0.003(3)
O4 0.047(4) 0.013(3) 0.083(5) -0.011(3) 0.013(4) -0.009(3)
O5 0.078(5) 0.014(3) 0.093(6) -0.001(3) -0.001(5) -0.001(3)
O6 0.018(3) 0.040(4) 0.061(5) 0.010(3) -0.003(3) -0.003(3)
O7 0.049(4) 0.031(4) 0.057(4) -0.001(3) -0.023(3) -0.002(3)
O8 0.036(4) 0.059(5) 0.067(6) -0.013(4) -0.018(4) -0.010(4)
O9 0.177(11) 0.122(10) 0.199(12) -0.060(9) 0.067(10) -0.016(9)
O10 0.094(7) 0.184(11) 0.129(9) 0.003(8) 0.039(6) 0.004(7)
O11 0.089(6) 0.073(5) 0.055(5) 0.000(4) -0.011(4) 0.007(4)
O12 0.125(9) 0.081(7) 0.100(8) 0.020(6) 0.014(7) -0.003(6)
O13 0.108(7) 0.143(9) 0.111(7) -0.007(6) 0.047(6) -0.034(7)
O14 0.213(11) 0.075(7) 0.115(7) -0.003(6) 0.098(7) 0.000(7)
N1 0.044(4) 0.043(5) 0.079(6) -0.010(5) -0.036(4) 0.018(4)
N2 0.129(11) 0.086(10) 0.069(8) -0.004(7) 0.017(8) 0.020(8)
C1 0.039(4) 0.063(6) 0.068(5) 0.026(5) 0.006(4) 0.009(4)
C2 0.037(3) 0.053(4) 0.074(4) 0.026(4) -0.006(4) 0.001(3)
C3 0.060(4) 0.047(4) 0.078(4) 0.018(4) -0.016(4) -0.004(4)
C4 0.068(5) 0.060(5) 0.090(5) 0.007(5) -0.018(4) -0.018(4)
C5 0.053(4) 0.057(5) 0.093(5) 0.016(4) -0.012(4) -0.022(4)
C6 0.039(4) 0.055(4) 0.088(5) 0.029(4) -0.007(4) -0.013(4)
C7 0.042(4) 0.051(4) 0.088(4) 0.028(4) -0.001(4) 0.004(3)
C8 0.088(4) 0.052(4) 0.074(4) 0.003(4) -0.022(4) -0.001(4)
C9 0.091(5) 0.044(4) 0.062(5) 0.001(4) -0.022(4) -0.012(4)
C10 0.108(5) 0.049(5) 0.067(5) 0.002(4) -0.010(5) -0.022(5)
C11 0.123(6) 0.063(5) 0.063(5) 0.003(5) -0.006(5) -0.016(5)
C12 0.125(6) 0.064(5) 0.072(5) -0.009(5) -0.013(5) -0.005(5)
C13 0.118(6) 0.051(5) 0.082(5) -0.006(5) -0.016(5) -0.005(5)
C14 0.052(4) 0.048(4) 0.095(4) 0.023(4) 0.018(4) 0.003(4)
C15 0.061(4) 0.063(5) 0.113(5) 0.014(5) 0.030(5) 0.006(4)
C16 0.072(5) 0.079(5) 0.120(6) 0.013(5) 0.033(5) 0.005(5)
C17 0.076(5) 0.077(5) 0.099(5) 0.023(5) 0.023(5) 0.001(5)
C18 0.082(5) 0.064(5) 0.089(5) 0.029(4) 0.016(5) -0.001(4)
C19 0.067(5) 0.054(4) 0.080(5) 0.026(4) 0.022(4) 0.002(4)
C20 0.037(3) 0.030(3) 0.065(4) 0.018(6) -0.002(3) 0.008(6)
C21 0.029(3) 0.042(3) 0.070(4) 0.006(4) -0.003(3) -0.009(4)
C22 0.032(3) 0.043(4) 0.090(4) -0.008(4) 0.007(3) -0.007(3)
C23 0.046(4) 0.041(4) 0.102(5) -0.002(4) 0.011(4) 0.010(4)
C24 0.055(4) 0.045(4) 0.104(6) 0.006(5) 0.013(5) 0.013(5)
C25 0.060(5) 0.046(5) 0.106(6) 0.020(5) 0.003(5) 0.005(4)
C26 0.044(4) 0.049(4) 0.089(4) 0.019(4) 0.006(4) -0.008(4)
C27 0.042(4) 0.048(4) 0.091(4) -0.021(4) 0.000(4) -0.006(3)
C28 0.051(4) 0.055(5) 0.084(5) -0.011(4) 0.000(4) -0.008(4)
C29 0.066(5) 0.061(5) 0.087(5) -0.013(5) -0.002(5) 0.000(4)
C30 0.069(5) 0.059(5) 0.083(5) -0.009(5) -0.009(5) 0.018(4)
C31 0.070(5) 0.070(5) 0.088(5) -0.020(5) -0.011(5) 0.001(5)
C32 0.059(5) 0.064(5) 0.098(5) -0.027(5) 0.000(5) -0.006(4)
C33 0.051(4) 0.057(4) 0.084(4) 0.024(4) 0.009(4) -0.006(4)
C34 0.065(5) 0.068(5) 0.088(5) 0.041(5) 0.012(5) 0.004(4)
C35 0.076(5) 0.073(5) 0.074(5) 0.030(5) 0.007(5) -0.001(5)
C36 0.075(5) 0.073(5) 0.065(5) 0.024(5) 0.015(4) -0.016(5)
C37 0.071(5) 0.064(5) 0.074(5) 0.017(5) 0.017(4) -0.005(4)
C38 0.059(5) 0.061(5) 0.077(5) 0.020(5) 0.006(5) -0.008(4)
C39 0.045(5) 0.021(4) 0.067(6) 0.010(4) -0.003(5) 0.010(4)
C40 0.047(4) 0.033(4) 0.077(4) 0.003(4) -0.010(4) 0.004(3)
C41 0.044(4) 0.041(4) 0.098(5) -0.009(4) -0.002(4) 0.004(4)
C42 0.057(5) 0.056(5) 0.105(6) -0.013(5) -0.004(5) 0.016(4)
C43 0.062(5) 0.058(5) 0.090(5) -0.003(5) -0.014(5) 0.019(4)
C44 0.069(5) 0.051(5) 0.074(5) 0.006(4) -0.023(4) 0.014(4)
C45 0.056(4) 0.038(4) 0.063(4) 0.000(4) -0.017(4) 0.009(3)
C46 0.049(4) 0.040(4) 0.112(5) -0.010(4) 0.014(4) -0.005(4)
C47 0.068(5) 0.054(5) 0.129(6) -0.001(5) 0.027(5) -0.004(4)
C48 0.071(5) 0.069(5) 0.124(6) -0.011(5) 0.043(5) 0.000(4)
C49 0.079(5) 0.064(5) 0.103(6) -0.011(5) 0.033(5) -0.003(5)
C50 0.068(5) 0.059(5) 0.096(5) -0.014(5) 0.023(5) -0.010(4)
C51 0.061(5) 0.050(5) 0.100(6) -0.008(5) 0.021(5) -0.015(4)
C52 0.075(4) 0.043(4) 0.055(4) 0.009(4) -0.013(4) 0.008(4)
C53 0.086(5) 0.040(4) 0.060(5) 0.013(4) 0.001(4) -0.006(4)
C54 0.102(5) 0.048(5) 0.072(5) 0.003(5) 0.007(5) 0.004(5)
C55 0.113(6) 0.071(5) 0.070(5) 0.005(5) 0.012(5) 0.008(5)
C56 0.115(6) 0.068(5) 0.070(5) 0.018(5) -0.001(5) 0.007(5)
C57 0.097(5) 0.051(5) 0.073(5) 0.008(4) -0.010(5) 0.012(5)
C58 0.064(6) 0.081(7) 0.132(9) -0.035(7) 0.007(6) -0.005(6)
C59 0.056(6) 0.092(9) 0.121(10) -0.016(8) -0.005(7) -0.003(6)
C60 0.136(11) 0.128(11) 0.176(12) -0.027(10) 0.002(10) 0.001(10)
C61 0.166(11) 0.094(9) 0.137(10) -0.016(9) -0.017(9) 0.025(9)
C62 0.159(13) 0.101(10) 0.153(13) -0.013(10) -0.001(11) 0.009(10)
C64 0.154(11) 0.091(9) 0.202(13) 0.052(9) -0.083(10) -0.052(9)
C63 0.139(11) 0.090(9) 0.137(11) -0.027(9) 0.012(9) -0.021(9)
C65 0.162(12) 0.075(9) 0.235(15) 0.060(9) -0.100(11) -0.026(9)
C66 0.085(6) 0.053(6) 0.083(7) -0.010(5) -0.038(6) -0.014(5)
C67 0.083(8) 0.086(8) 0.089(8) -0.017(7) 0.007(7) -0.006(6)
C68 0.163(12) 0.058(7) 0.128(10) -0.035(7) -0.015(9) 0.006(8)
C69 0.088(8) 0.174(10) 0.138(9) 0.074(8) -0.006(8) 0.031(8)
C70 0.103(10) 0.127(11) 0.150(11) 0.074(9) -0.016(9) 0.029(8)
C71 0.045(6) 0.200(13) 0.145(11) 0.036(10) -0.011(7) 0.007(8)
C72 0.057(6) 0.054(6) 0.070(7) -0.008(5) 0.018(5) -0.017(5)
C73 0.061(7) 0.078(8) 0.057(6) -0.014(6) -0.007(5) 0.002(6)
O1W 0.286(9) 0.044(4) 0.251(9) -0.019(5) 0.228(7) -0.028(6)
O3W 0.177(8) 0.327(17) 0.146(10) -0.021(10) 0.077(8) -0.188(9)
O2W 0.161(10) 0.093(7) 0.169(10) 0.033(7) 0.017(8) -0.036(7)
O4W 0.166(10) 0.102(8) 0.131(8) -0.038(6) -0.066(8) 0.041(7)

loop_
_atom_type_symbol
_atom_type_description
_atom_type_scat_dispersion_real
_atom_type_scat_dispersion_imag
_atom_type_scat_source
C C 0.0033 0.0016 'International Tables Vol C Tables 4.2.6.8 and 6.1.1.4'
H H 0.0000 0.0000 'International Tables Vol C Tables 4.2.6.8 and 6.1.1.4'
N N 0.0061 0.0033 'International Tables Vol C Tables 4.2.6.8 and 6.1.1.4'
O O 0.0106 0.0060 'International Tables Vol C Tables 4.2.6.8 and 6.1.1.4'
U U -9.6767 9.6646 'International Tables Vol C Tables 4.2.6.8 and 6.1.1.4'

loop_
_geom_angle_atom_site_label_1
_geom_angle_atom_site_label_2
_geom_angle_atom_site_label_3
_geom_angle
O1 U1 O2 177.5(4)
O1 U1 O6 90.0(3)
O2 U1 O6 90.9(3)
O1 U1 O7 91.4(3)
O2 U1 O7 87.5(3)
O6 U1 O7 173.4(2)
O1 U1 O3 87.1(3)
O2 U1 O3 94.5(3)
O6 U1 O3 119.2(2)
O7 U1 O3 67.34(16)
O1 U1 O5 87.7(3)
O2 U1 O5 91.0(3)
O6 U1 O5 52.85(16)
O7 U1 O5 120.8(3)
O3 U1 O5 170.5(3)
O1 U1 O4 97.0(3)
O2 U1 O4 85.4(3)
O6 U1 O4 67.7(2)
O7 U1 O4 118.5(2)
O3 U1 O4 52.5(2)
O5 U1 O4 120.4(2)
O1 U1 O8 84.6(3)
O2 U1 O8 93.0(3)
O6 U1 O8 124.1(2)
O7 U1 O8 49.7(3)
O3 U1 O8 116.1(2)
O5 U1 O8 71.3(3)
O4 U1 O8 168.20(17)
C1 O3 U1 92.2(7)
C1 O4 U1 92.2(6)
C20 O5 U1 92.5(7)
C20 O6 U1 94.9(5)
C39 O7 U1 100.9(6)
C39 O8 U1 92.1(6)
C64 N1 C61 133.5(11)
C64 N1 C58 100.3(11)
C61 N1 C58 113.2(9)
C72 N2 C66 118.4(11)
C72 N2 C69 114.6(12)
C66 N2 C69 96.7(12)
O4 C1 O3 122.7(10)
O4 C1 C2 127.4(9)
O3 C1 C2 109.5(10)
C3 C2 C7 120.4(11)
C3 C2 C1 120.9(11)
C7 C2 C1 118.7(10)
C2 C3 C4 115.7(12)
C2 C3 C8 122.4(11)
C4 C3 C8 121.4(11)
C5 C4 C3 123.9(12)
C6 C5 C4 118.2(10)
C5 C6 C7 121.0(11)
C6 C7 C2 120.4(11)
C6 C7 C14 121.9(11)
C2 C7 C14 117.7(10)
C9 C8 C13 115.2(13)
C9 C8 C3 123.8(12)
C13 C8 C3 121.0(12)
C10 C9 C8 116.4(12)
C11 C10 C9 126.6(13)
O9 C11 C12 120.7(14)
O9 C11 C10 117.1(14)
C12 C11 C10 121.2(15)
C11 C12 C13 119.0(14)
C12 C13 C8 121.5(12)
C19 C14 C15 117.1(12)
C19 C14 C7 122.2(11)
C15 C14 C7 119.6(10)
C16 C15 C14 118.6(12)
C15 C16 C17 127.6(13)
C18 C17 O10 115.1(11)
C18 C17 C16 116.6(13)
O10 C17 C16 128.4(12)
C17 C18 C19 117.0(11)
C14 C19 C18 122.2(12)
O5 C20 O6 119.6(6)
O5 C20 C21 116.6(12)
O6 C20 C21 123.7(12)
C22 C21 C26 120.0(7)
C22 C21 C20 124.2(12)
C26 C21 C20 114.3(12)
C21 C22 C23 120.2(11)
C21 C22 C27 120.5(10)
C23 C22 C27 118.8(11)
C24 C23 C22 123.3(12)
C23 C24 C25 122.0(8)
C26 C25 C24 118.8(12)
C25 C26 C21 113.5(11)
C25 C26 C33 122.2(11)
C21 C26 C33 122.8(10)
C32 C27 C22 120.9(11)
C32 C27 C28 117.2(12)
C22 C27 C28 121.9(10)
C29 C28 C27 122.4(12)
C28 C29 C30 123.6(14)
C31 C30 C29 120.5(14)
C31 C30 O11 115.1(11)
C29 C30 O11 124.4(12)
C30 C31 C32 116.0(12)
C27 C32 C31 119.9(12)
C38 C33 C34 113.5(13)
C38 C33 C26 122.9(12)
C34 C33 C26 123.3(12)
C35 C34 C33 124.3(15)
C34 C35 C36 124.2(16)
O12 C36 C35 119.6(14)
O12 C36 C37 118.9(14)
C35 C36 C37 121.5(15)
C36 C37 C38 111.9(13)
C33 C38 C37 124.2(13)
O7 C39 O8 116.9(9)
O7 C39 C40 127.0(9)
O8 C39 C40 115.9(10)
C41 C40 C45 122.4(11)
C41 C40 C39 119.0(12)
C45 C40 C39 118.0(11)
C40 C41 C46 130.0(12)
C40 C41 C42 113.6(12)
C46 C41 C42 116.5(11)
C43 C42 C41 122.9(12)
C44 C43 C42 121.4(12)
C43 C44 C45 120.6(12)
C44 C45 C52 116.6(11)
C44 C45 C40 118.9(11)
C52 C45 C40 124.1(10)
C47 C46 C41 118.7(12)
C47 C46 C51 116.0(14)
C41 C46 C51 125.2(12)
C46 C47 C48 122.6(13)
C49 C48 C47 119.0(12)
C48 C49 O13 120.3(12)
C48 C49 C50 118.6(13)
O13 C49 C50 121.0(12)
C51 C50 C49 122.4(13)
C50 C51 C46 121.3(13)
C57 C52 C53 118.0(13)
C57 C52 C45 117.4(12)
C53 C52 C45 123.8(12)
C52 C53 C54 125.9(12)
C53 C54 C55 114.7(14)
C54 C55 C56 120.6(14)
C54 C55 O14 116.8(13)
C56 C55 O14 120.3(13)
C57 C56 C55 118.7(13)
C52 C57 C56 122.0(13)
C60 C58 C59 124.0(13)
C60 C58 N1 103.3(10)
C59 C58 N1 110.4(10)
C63 C61 C62 106.2(14)
C63 C61 N1 125.2(13)
C62 C61 N1 123.8(12)
C65 C64 N1 113.2(18)
C68 C66 N2 112.2(11)
C68 C66 C67 118.9(13)
N2 C66 C67 103.5(11)
C71 C69 C70 128.3(14)
C71 C69 N2 117.4(12)
C70 C69 N2 110.2(13)
C73 C72 N2 116.3(12)

loop_
_geom_bond_atom_site_label_1
_geom_bond_atom_site_label_2
_geom_bond_distance
U1 O1 1.581(9)
U1 O2 1.811(8)
U1 O6 2.396(7)
U1 O7 2.396(7)
U1 O3 2.515(7)
U1 O5 2.523(7)
U1 O4 2.535(7)
U1 O8 2.561(7)
O3 C1 1.294(12)
O4 C1 1.252(13)
O5 C20 1.199(16)
O6 C20 1.335(16)
O7 C39 1.215(12)
O8 C39 1.238(12)
O9 C11 1.309(19)
O10 C17 1.393(17)
O11 C30 1.470(16)
O12 C36 1.259(17)
O13 C49 1.381(16)
O14 C55 1.49(2)
N1 C64 1.54(2)
N1 C61 1.568(19)
N1 C58 1.594(17)
N2 C72 1.442(17)
N2 C66 1.504(16)
N2 C69 1.63(2)
C1 C2 1.543(15)
C2 C3 1.310(16)
C2 C7 1.472(16)
C3 C4 1.425(16)
C3 C8 1.498(18)
C4 C5 1.382(16)
C5 C6 1.334(16)
C6 C7 1.333(15)
C7 C14 1.501(17)
C8 C9 1.446(17)
C8 C13 1.499(19)
C9 C10 1.387(19)
C10 C11 1.34(2)
C11 C12 1.326(19)
C12 C13 1.40(2)
C14 C19 1.353(16)
C14 C15 1.453(17)
C15 C16 1.279(17)
C16 C17 1.400(18)
C17 C18 1.389(17)
C18 C19 1.478(17)
C20 C21 1.508(9)
C21 C22 1.353(17)
C21 C26 1.490(17)
C22 C23 1.362(15)
C22 C27 1.398(16)
C23 C24 1.254(16)
C24 C25 1.436(18)
C25 C26 1.443(18)
C26 C33 1.555(14)
C27 C32 1.326(16)
C27 C28 1.451(16)
C28 C29 1.289(18)
C29 C30 1.356(17)
C30 C31 1.368(18)
C31 C32 1.562(19)
C33 C38 1.305(18)
C33 C34 1.477(18)
C34 C35 1.18(2)
C35 C36 1.28(2)
C36 C37 1.451(19)
C37 C38 1.452(19)
C39 C40 1.508(14)
C40 C41 1.322(18)
C40 C45 1.460(16)
C41 C46 1.49(2)
C41 C42 1.484(17)
C42 C43 1.389(18)
C43 C44 1.257(17)
C44 C45 1.415(15)
C45 C52 1.445(17)
C46 C47 1.351(18)
C46 C51 1.462(19)
C47 C48 1.415(19)
C48 C49 1.363(19)
C49 C50 1.412(17)
C50 C51 1.286(19)
C52 C57 1.313(18)
C52 C53 1.345(17)
C53 C54 1.348(19)
C54 C55 1.39(2)
C55 C56 1.40(2)
C56 C57 1.355(19)
C58 C60 1.545(14)
C58 C59 1.60(2)
C61 C63 1.503(15)
C61 C62 1.553(16)
C64 C65 1.45(3)
C66 C68 1.463(18)
C66 C67 1.517(18)
C69 C71 1.51(2)
C69 C70 1.554(15)
C72 C73 1.399(17)

loop_
_geom_torsion_atom_site_label_1
_geom_torsion_atom_site_label_2
_geom_torsion_atom_site_label_3
_geom_torsion_atom_site_label_4
_geom_torsion
O1 U1 O3 C1 -104.5(7)
O2 U1 O3 C1 77.4(7)
O6 U1 O3 C1 -16.1(7)
O7 U1 O3 C1 162.8(6)
O5 U1 O3 C1 -47.4(19)
O4 U1 O3 C1 -3.4(6)
O8 U1 O3 C1 173.0(6)
O1 U1 O4 C1 84.3(7)
O2 U1 O4 C1 -95.7(7)
O6 U1 O4 C1 171.5(7)
O7 U1 O4 C1 -11.1(8)
O3 U1 O4 C1 3.5(6)
O5 U1 O4 C1 175.8(7)
O8 U1 O4 C1 -13(2)
O1 U1 O5 C20 93.9(11)
O2 U1 O5 C20 -88.2(11)
O6 U1 O5 C20 2.2(11)
O7 U1 O5 C20 -175.9(10)
O3 U1 O5 C20 37(2)
O4 U1 O5 C20 -2.9(11)
O8 U1 O5 C20 179.0(11)
O1 U1 O6 C20 -89.1(10)
O2 U1 O6 C20 88.6(10)
O7 U1 O6 C20 13(3)
O3 U1 O6 C20 -175.7(9)
O5 U1 O6 C20 -1.9(10)
O4 U1 O6 C20 173.4(10)
O8 U1 O6 C20 -5.6(10)
O1 U1 O7 C39 85.5(8)
O2 U1 O7 C39 -92.3(8)
O6 U1 O7 C39 -17(3)
O3 U1 O7 C39 171.8(7)
O5 U1 O7 C39 -2.7(9)
O4 U1 O7 C39 -175.8(7)
O8 U1 O7 C39 3.7(7)
O1 U1 O8 C39 -100.0(8)
O2 U1 O8 C39 80.6(8)
O6 U1 O8 C39 173.6(7)
O7 U1 O8 C39 -3.6(7)
O3 U1 O8 C39 -15.9(8)
O5 U1 O8 C39 170.6(8)
O4 U1 O8 C39 -1(2)
U1 O4 C1 O3 -6.4(12)
U1 O4 C1 C2 -178.4(11)
U1 O3 C1 O4 6.4(12)
U1 O3 C1 C2 179.7(8)
O4 C1 C2 C3 102.5(15)
O3 C1 C2 C3 -70.3(13)
O4 C1 C2 C7 -74.4(15)
O3 C1 C2 C7 112.7(11)
C7 C2 C3 C4 4.8(16)
C1 C2 C3 C4 -172.1(10)
C7 C2 C3 C8 176.1(10)
C1 C2 C3 C8 -0.8(17)
C2 C3 C4 C5 -8.6(18)
C8 C3 C4 C5 180.0(11)
C3 C4 C5 C6 5.7(18)
C4 C5 C6 C7 1.3(17)
C5 C6 C7 C2 -4.9(16)
C5 C6 C7 C14 174.9(10)
C3 C2 C7 C6 1.6(16)
C1 C2 C7 C6 178.5(10)
C3 C2 C7 C14 -178.3(10)
C1 C2 C7 C14 -1.3(14)
C2 C3 C8 C9 -38.2(18)
C4 C3 C8 C9 132.7(13)
C2 C3 C8 C13 139.2(12)
C4 C3 C8 C13 -50.0(16)
C13 C8 C9 C10 1.2(16)
C3 C8 C9 C10 178.7(11)
C8 C9 C10 C11 -1(2)
C9 C10 C11 O9 167.0(14)
C9 C10 C11 C12 -1(2)
O9 C11 C12 C13 -164.1(14)
C10 C11 C12 C13 4(2)
C11 C12 C13 C8 -3.7(19)
C9 C8 C13 C12 1.2(18)
C3 C8 C13 C12 -176.4(11)
C6 C7 C14 C19 132.6(12)
C2 C7 C14 C19 -47.6(16)
C6 C7 C14 C15 -34.8(16)
C2 C7 C14 C15 145.0(10)
C19 C14 C15 C16 6.3(17)
C7 C14 C15 C16 174.3(11)
C14 C15 C16 C17 3(2)
C15 C16 C17 C18 -6(2)
C15 C16 C17 O10 175.6(14)
O10 C17 C18 C19 179.4(11)
C16 C17 C18 C19 0.9(17)
C15 C14 C19 C18 -11.3(17)
C7 C14 C19 C18 -179.0(10)
C17 C18 C19 C14 7.8(17)
U1 O5 C20 O6 -3.6(17)
U1 O5 C20 C21 177.6(14)
U1 O6 C20 O5 3.8(18)
U1 O6 C20 C21 -177.5(16)
O5 C20 C21 C22 -78(2)
O6 C20 C21 C22 103.1(18)
O5 C20 C21 C26 115.9(16)
O6 C20 C21 C26 -63(2)
C26 C21 C22 C23 -15.8(19)
C20 C21 C22 C23 178.9(12)
C26 C21 C22 C27 173.0(9)
C20 C21 C22 C27 7.7(19)
C21 C22 C23 C24 11.2(19)
C27 C22 C23 C24 -177.4(12)
C22 C23 C24 C25 -6(2)
C23 C24 C25 C26 6(2)
C24 C25 C26 C21 -9.9(18)
C24 C25 C26 C33 -176.3(12)
C22 C21 C26 C25 15.0(19)
C20 C21 C26 C25 -178.3(12)
C22 C21 C26 C33 -178.7(9)
C20 C21 C26 C33 -12.0(18)
C21 C22 C27 C32 130.1(13)
C23 C22 C27 C32 -41.2(17)
C21 C22 C27 C28 -51.9(17)
C23 C22 C27 C28 136.8(12)
C32 C27 C28 C29 -2(2)
C22 C27 C28 C29 180.0(13)
C27 C28 C29 C30 7(2)
C28 C29 C30 C31 -6(2)
C28 C29 C30 O11 172.5(13)
C29 C30 C31 C32 0.1(19)
O11 C30 C31 C32 -178.1(11)
C22 C27 C32 C31 174.8(11)
C28 C27 C32 C31 -3.2(18)
C30 C31 C32 C27 4.2(19)
C25 C26 C33 C38 128.6(15)
C21 C26 C33 C38 -36.5(19)
C25 C26 C33 C34 -45.0(18)
C21 C26 C33 C34 149.9(12)
C38 C33 C34 C35 4(2)
C26 C33 C34 C35 178.4(15)
C33 C34 C35 C36 -7(3)
C34 C35 C36 O12 -177.7(16)
C34 C35 C36 C37 3(2)
O12 C36 C37 C38 -176.8(13)
C35 C36 C37 C38 3(2)
C34 C33 C38 C37 2(2)
C26 C33 C38 C37 -172.4(12)
C36 C37 C38 C33 -5(2)
U1 O7 C39 O8 -6.6(13)
U1 O7 C39 C40 178.9(11)
U1 O8 C39 O7 6.1(12)
U1 O8 C39 C40 -178.9(9)
O7 C39 C40 C41 92.8(16)
O8 C39 C40 C41 -81.7(15)
O7 C39 C40 C45 -79.0(16)
O8 C39 C40 C45 106.5(13)
C45 C40 C41 C46 179.8(12)
C39 C40 C41 C46 8(2)
C45 C40 C41 C42 -1.0(17)
C39 C40 C41 C42 -172.4(10)
C40 C41 C42 C43 3.9(18)
C46 C41 C42 C43 -176.8(12)
C41 C42 C43 C44 -3(2)
C42 C43 C44 C45 -2(2)
C43 C44 C45 C52 178.1(12)
C43 C44 C45 C40 4.5(18)
C41 C40 C45 C44 -3.0(18)
C39 C40 C45 C44 168.5(10)
C41 C40 C45 C52 -176.1(12)
C39 C40 C45 C52 -4.6(17)
C40 C41 C46 C47 139.4(14)
C42 C41 C46 C47 -39.8(17)
C40 C41 C46 C51 -36(2)
C42 C41 C46 C51 144.6(13)
C41 C46 C47 C48 -176.4(12)
C51 C46 C47 C48 -0.4(19)
C46 C47 C48 C49 -0.9(19)
C47 C48 C49 O13 176.0(12)
C47 C48 C49 C50 -0.5(18)
C48 C49 C50 C51 4(2)
O13 C49 C50 C51 -172.8(13)
C49 C50 C51 C46 -5(2)
C47 C46 C51 C50 3.4(19)
C41 C46 C51 C50 179.2(13)
C44 C45 C52 C57 -26.6(17)
C40 C45 C52 C57 146.7(12)
C44 C45 C52 C53 143.5(12)
C40 C45 C52 C53 -43.3(18)
C57 C52 C53 C54 -4(2)
C45 C52 C53 C54 -174.0(13)
C52 C53 C54 C55 2(2)
C53 C54 C55 C56 0(2)
C53 C54 C55 O14 -162.7(12)
C54 C55 C56 C57 -1(2)
O14 C55 C56 C57 161.3(13)
C53 C52 C57 C56 3(2)
C45 C52 C57 C56 173.6(12)
C55 C56 C57 C52 -1(2)
C64 N1 C58 C60 -60.4(13)
C61 N1 C58 C60 86.7(13)
C64 N1 C58 C59 74.2(12)
C61 N1 C58 C59 -138.7(11)
C64 N1 C61 C63 117.7(19)
C58 N1 C61 C63 -14.8(19)
C64 N1 C61 C62 -90(2)
C58 N1 C61 C62 137.2(14)
C61 N1 C64 C65 43(2)
C58 N1 C64 C65 179.8(13)
C72 N2 C66 C68 4(2)
C69 N2 C66 C68 126.6(13)
C72 N2 C66 C67 133.3(13)
C69 N2 C66 C67 -104.0(11)
C72 N2 C69 C71 39(2)
C66 N2 C69 C71 -86.1(17)
C72 N2 C69 C70 -161.4(14)
C66 N2 C69 C70 73.1(16)
C66 N2 C72 C73 172.7(12)
C69 N2 C72 C73 59.5(17)
